data_7102433
loop_
_publ_author_name
'Macdonald, Charles L B'
'Corrente, Andrea M'
'Andrews, Christopher G'
'Taylor, Alexis'
'Ellis, Bobby D'

_publ_section_title
;
 Indium(I) trifluoromethanesulfonate and other soluble salts for
 univalent indium chemistry.
;
_journal_issue 2
_journal_name_full 'Chemical communications (Cambridge, England)'
_journal_page_first 250
_journal_page_last 251
_journal_paper_doi 10.1039/b312983g
_journal_year 2004
_chemical_formula_moiety '[In][CF3O3S]'
_chemical_formula_sum 'C H0 F3 In O3 S'
_chemical_formula_weight 263.89
_chemical_melting_point 163.5(15)
_chemical_name_common 'indium(I) trifluoromethanesulfonate'
_space_group_IT_number 2
_symmetry_cell_setting triclinic
_symmetry_space_group_name_Hall '-P 1'
_symmetry_space_group_name_H-M 'P -1'
_atom_sites_solution_hydrogens geom
_atom_sites_solution_primary direct
_atom_sites_solution_secondary difmap
_audit_creation_method SHELXL-97
_cell_angle_alpha 91.011(2)
_cell_angle_beta 93.835(2)
_cell_angle_gamma 101.711(2)
_cell_formula_units_Z 4
_cell_length_a 4.8934(4)
_cell_length_b 7.2298(6)
_cell_length_c 16.9499(15)
_cell_measurement_reflns_used 4910
_cell_measurement_temperature 173(2)
_cell_measurement_theta_max 27.51
_cell_measurement_theta_min 2.41
_cell_volume 585.56(9)
_computing_cell_refinement 'Bruker SMART'
_computing_data_collection 'Bruker SMART'
_computing_data_reduction 'Bruker SAINT'
_computing_molecular_graphics 'Bruker SHELXTL'
_computing_publication_material 'Bruker SHELXTL'
_computing_structure_refinement 'SHELXL-97 (Sheldrick, 1997)'
_computing_structure_solution 'SIR97 (Altomare, 1997)'
_diffrn_ambient_temperature 173(2)
_diffrn_measured_fraction_theta_full 0.967
_diffrn_measured_fraction_theta_max 0.967
_diffrn_measurement_device_type 'CCD area detector'
_diffrn_measurement_method 'phi and omega scans'
_diffrn_radiation_monochromator graphite
_diffrn_radiation_source 'fine-focus sealed tube'
_diffrn_radiation_type MoK\a
_diffrn_radiation_wavelength 0.71073
_diffrn_reflns_av_R_equivalents 0.0234
_diffrn_reflns_av_sigmaI/netI 0.0346
_diffrn_reflns_limit_h_max 6
_diffrn_reflns_limit_h_min -6
_diffrn_reflns_limit_k_max 9
_diffrn_reflns_limit_k_min -9
_diffrn_reflns_limit_l_max 21
_diffrn_reflns_limit_l_min -21
_diffrn_reflns_number 5324
_diffrn_reflns_theta_full 27.51
_diffrn_reflns_theta_max 27.51
_diffrn_reflns_theta_min 1.20
_exptl_absorpt_coefficient_mu 4.389
_exptl_absorpt_correction_type none
_exptl_crystal_colour colourless
_exptl_crystal_density_diffrn 2.993
_exptl_crystal_density_meas 0
_exptl_crystal_density_method 'not measured'
_exptl_crystal_description rod
_exptl_crystal_F_000 488
_exptl_crystal_size_max 0.50
_exptl_crystal_size_mid 0.20
_exptl_crystal_size_min 0.20
_refine_diff_density_max 1.185
_refine_diff_density_min -1.156
_refine_diff_density_rms 0.196
_refine_ls_extinction_method none
_refine_ls_goodness_of_fit_ref 1.314
_refine_ls_hydrogen_treatment mixed
_refine_ls_matrix_type full
_refine_ls_number_parameters 163
_refine_ls_number_reflns 2619
_refine_ls_number_restraints 0
_refine_ls_restrained_S_all 1.314
_refine_ls_R_factor_all 0.0499
_refine_ls_R_factor_gt 0.0479
_refine_ls_shift/su_max 0.000
_refine_ls_shift/su_mean 0.000
_refine_ls_structure_factor_coef Fsqd
_refine_ls_weighting_details 'calc w=1/[\s^2^(Fo^2^)+(0.0150P)^2^+8.0836P] where P=(Fo^2^+2Fc^2^)/3'
_refine_ls_weighting_scheme calc
_refine_ls_wR_factor_gt 0.1213
_refine_ls_wR_factor_ref 0.1225
_reflns_number_gt 2504
_reflns_number_total 2619
_reflns_threshold_expression >2sigma(I)
_cod_data_source_file b312983g.txt
_cod_data_source_block p1b
_cod_depositor_comments
;
The following automatic conversions were performed:
'_symmetry_cell_setting' value 'Triclinic' changed to 'triclinic'
according to '/home/saulius/struct/CIF-dictionaries/cif_core.dic'
dictionary named 'cif_core.dic' version 2.4.1 from 2010-06-29.

Automatic conversion script
Id: cif_fix_enum 1527 2010-12-29 10:47:43Z saulius 

The following automatic conversions were performed:

'_chemical_melting_point' value '162-165' was changed to '163.5(15)'
- the average value was taken and precision was estimated.

Automatic conversion script
Id: cif_fix_values 1646 2011-03-28 12:23:43Z adriana 
;
_cod_original_sg_symbol_H-M P-1
_cod_database_code 7102433

loop_
_symmetry_equiv_pos_as_xyz
'x, y, z'
'-x, -y, -z'

loop_
_atom_site_label
_atom_site_type_symbol
_atom_site_fract_x
_atom_site_fract_y
_atom_site_fract_z
_atom_site_U_iso_or_equiv
_atom_site_adp_type
_atom_site_occupancy
_atom_site_symmetry_multiplicity
_atom_site_calc_flag
C11 C 0.376(2) 0.2872(14) 0.8287(5) 0.034(2) Uani 1 1 d
C21 C 0.476(2) 0.8050(13) 0.6754(6) 0.034(2) Uani 1 1 d
O11 O 0.2155(13) 0.0995(9) 0.9509(4) 0.0306(13) Uani 1 1 d
O12 O 0.5709(14) 0.0012(9) 0.8772(4) 0.0354(15) Uani 1 1 d
O13 O 0.6832(13) 0.2909(9) 0.9591(4) 0.0331(14) Uani 1 1 d
O21 O 0.6981(13) 0.7971(9) 0.5413(4) 0.0332(14) Uani 1 1 d
O22 O 0.2360(13) 0.6083(9) 0.5526(4) 0.0315(14) Uani 1 1 d
O23 O 0.6310(15) 0.5129(10) 0.6201(4) 0.0377(15) Uani 1 1 d
F11 F 0.1726(14) 0.1790(10) 0.7836(4) 0.0509(16) Uani 1 1 d
F12 F 0.5902(15) 0.3469(10) 0.7873(4) 0.0541(17) Uani 1 1 d
F13 F 0.2818(15) 0.4364(9) 0.8535(4) 0.0496(16) Uani 1 1 d
F21 F 0.3712(16) 0.9532(9) 0.6544(4) 0.0556(18) Uani 1 1 d
F22 F 0.3019(14) 0.7017(9) 0.7221(4) 0.0506(16) Uani 1 1 d
F23 F 0.7183(15) 0.8667(11) 0.7150(4) 0.0605(19) Uani 1 1 d
S1 S 0.4776(4) 0.1567(3) 0.91276(12) 0.0230(4) Uani 1 1 d
S2 S 0.5192(4) 0.6670(3) 0.58799(12) 0.0243(4) Uani 1 1 d
In1 In 0.08540(14) 0.24303(9) 0.08002(4) 0.03195(19) Uani 1 1 d
In2 In 0.04859(14) 0.73519(9) 0.42230(4) 0.03266(19) Uani 1 1 d

loop_
_atom_site_aniso_label
_atom_site_aniso_U_11
_atom_site_aniso_U_22
_atom_site_aniso_U_33
_atom_site_aniso_U_23
_atom_site_aniso_U_13
_atom_site_aniso_U_12
C11 0.043(5) 0.035(5) 0.027(4) 0.006(4) 0.005(4) 0.012(4)
C21 0.037(5) 0.032(5) 0.033(5) -0.005(4) 0.007(4) 0.007(4)
O11 0.027(3) 0.032(3) 0.033(3) 0.003(3) 0.009(3) 0.004(3)
O12 0.040(4) 0.031(3) 0.040(4) -0.003(3) 0.001(3) 0.020(3)
O13 0.032(3) 0.028(3) 0.036(3) -0.001(3) -0.006(3) 0.001(3)
O21 0.035(3) 0.030(3) 0.034(3) -0.002(3) 0.014(3) 0.002(3)
O22 0.027(3) 0.037(4) 0.028(3) -0.002(3) 0.000(2) 0.003(3)
O23 0.044(4) 0.039(4) 0.037(4) 0.006(3) 0.007(3) 0.024(3)
F11 0.056(4) 0.057(4) 0.037(3) -0.004(3) -0.024(3) 0.013(3)
F12 0.061(4) 0.064(4) 0.040(3) 0.026(3) 0.019(3) 0.014(3)
F13 0.065(4) 0.035(3) 0.056(4) 0.009(3) 0.002(3) 0.028(3)
F21 0.077(5) 0.033(3) 0.066(4) -0.002(3) 0.020(4) 0.027(3)
F22 0.059(4) 0.048(4) 0.044(3) -0.005(3) 0.026(3) 0.002(3)
F23 0.053(4) 0.074(5) 0.046(4) -0.029(3) 0.000(3) -0.004(3)
S1 0.0227(9) 0.0227(9) 0.0239(9) 0.0020(7) 0.0010(7) 0.0055(7)
S2 0.0236(9) 0.0244(10) 0.0251(9) -0.0012(8) 0.0025(8) 0.0055(7)
In1 0.0336(4) 0.0262(3) 0.0358(4) -0.0060(3) -0.0002(3) 0.0070(3)
In2 0.0351(4) 0.0277(3) 0.0356(4) 0.0074(3) 0.0037(3) 0.0064(3)

loop_
_atom_type_symbol
_atom_type_description
_atom_type_scat_dispersion_real
_atom_type_scat_dispersion_imag
_atom_type_scat_source
C C 0.0033 0.0016 'International Tables Vol C Tables 4.2.6.8 and 6.1.1.4'
H H 0.0000 0.0000 'International Tables Vol C Tables 4.2.6.8 and 6.1.1.4'
O O 0.0106 0.0060 'International Tables Vol C Tables 4.2.6.8 and 6.1.1.4'
F F 0.0171 0.0103 'International Tables Vol C Tables 4.2.6.8 and 6.1.1.4'
S S 0.1246 0.1234 'International Tables Vol C Tables 4.2.6.8 and 6.1.1.4'
In In -0.7276 1.3100 'International Tables Vol C Tables 4.2.6.8 and 6.1.1.4'

loop_
_geom_angle_atom_site_label_1
_geom_angle_atom_site_label_2
_geom_angle_atom_site_label_3
_geom_angle
_geom_angle_site_symmetry_3
F12 C11 F11 110.0(8) .
F12 C11 F13 108.3(8) .
F11 C11 F13 107.8(8) .
F12 C11 S1 110.4(7) .
F11 C11 S1 110.2(7) .
F13 C11 S1 110.2(6) .
F23 C21 F21 108.1(8) .
F23 C21 F22 109.3(8) .
F21 C21 F22 108.2(8) .
F23 C21 S2 110.5(7) .
F21 C21 S2 110.1(7) .
F22 C21 S2 110.6(6) .
S1 O11 In1 126.4(4) 1_556
S2 O22 In2 124.7(4) .
O13 S1 O12 116.8(4) .
O13 S1 O11 113.4(4) .
O12 S1 O11 113.2(4) .
O13 S1 C11 104.8(4) .
O12 S1 C11 103.8(4) .
O11 S1 C11 102.8(4) .
O21 S2 O23 116.9(4) .
O21 S2 O22 113.6(4) .
O23 S2 O22 113.0(4) .
O21 S2 C21 104.7(4) .
O23 S2 C21 103.4(4) .
O22 S2 C21 103.3(4) .

loop_
_geom_bond_atom_site_label_1
_geom_bond_atom_site_label_2
_geom_bond_distance
_geom_bond_site_symmetry_2
C11 F12 1.304(11) .
C11 F11 1.322(11) .
C11 F13 1.328(11) .
C11 S1 1.820(9) .
C21 F23 1.313(12) .
C21 F21 1.323(11) .
C21 F22 1.328(11) .
C21 S2 1.819(9) .
O11 S1 1.462(6) .
O11 In1 2.579(6) 1_556
O12 S1 1.434(6) .
O13 S1 1.428(6) .
O21 S2 1.436(6) .
O22 S2 1.450(6) .
O22 In2 2.589(6) .
O23 S2 1.437(7) .
In1 O11 2.579(6) 1_554
